data_7012923
loop_
_publ_author_name
'Merz, Klaus'
'Block, Stefan'
'Schoenen, Robert'
'Driess, Matthias'

_publ_section_title
;
 Facile synthesis and structural variation of novel heterobimetallic
 alkali metal?zinc-alkoxide and -siloxide clustersElectronic
 supplementary information (ESI) available: the ESI spectra of the
 reaction mixtures tBuOLi + ZnMe2, Me3SiOK + ZnMe2 and tBuOK + ZnMe2.
 See http://www.rsc.org/suppdata/dt/b3/b302585c/
;
_journal_issue 17
_journal_name_full 'Dalton Transactions'
_journal_page_first 3365
_journal_paper_doi 10.1039/b302585c
_journal_year 2003
_chemical_formula_sum 'C26 H53 K O4 Zn3'
_chemical_formula_weight 664.89
_space_group_IT_number 19
_symmetry_cell_setting orthorhombic
_symmetry_space_group_name_Hall 'P 2ac 2ab'
_symmetry_space_group_name_H-M 'P 21 21 21'
_atom_sites_solution_hydrogens geom
_atom_sites_solution_primary direct
_atom_sites_solution_secondary difmap
_audit_creation_method SHELXL-97
_cell_angle_alpha 90.00
_cell_angle_beta 90.00
_cell_angle_gamma 90.00
_cell_formula_units_Z 4
_cell_length_a 10.748(5)
_cell_length_b 13.214(6)
_cell_length_c 23.706(9)
_cell_measurement_reflns_used 56
_cell_measurement_temperature 213(2)
_cell_measurement_theta_max 19.2
_cell_measurement_theta_min 4.2
_cell_volume 3367(3)
_computing_cell_refinement 'SAINT (Siemens, 1996)'
_computing_data_collection 'SMART (Siemens, 1996)'
_computing_data_reduction 'SAINT (Siemens, 1996)'
_computing_molecular_graphics 'SHELXTL (Siemens, 1996)'
_computing_publication_material 'SHELXTL (Siemens, 1996)'
_computing_structure_refinement 'SHELXTL (Siemens, 1996)'
_computing_structure_solution 'SHELXTL (Siemens, 1996)'
_diffrn_ambient_temperature 213(2)
_diffrn_measured_fraction_theta_full 0.980
_diffrn_measured_fraction_theta_max 0.980
_diffrn_measurement_device_type 'Bruker axs CCD 1000'
_diffrn_measurement_method omega-scan
_diffrn_radiation_monochromator graphite
_diffrn_radiation_source 'fine-focus sealed tube'
_diffrn_radiation_type MoK\a
_diffrn_radiation_wavelength 0.71073
_diffrn_reflns_av_R_equivalents 0.0941
_diffrn_reflns_av_sigmaI/netI 0.1330
_diffrn_reflns_limit_h_max 11
_diffrn_reflns_limit_h_min -11
_diffrn_reflns_limit_k_max 3
_diffrn_reflns_limit_k_min -14
_diffrn_reflns_limit_l_max 22
_diffrn_reflns_limit_l_min -24
_diffrn_reflns_number 7099
_diffrn_reflns_theta_full 22.50
_diffrn_reflns_theta_max 22.50
_diffrn_reflns_theta_min 2.08
_exptl_absorpt_coefficient_mu 2.268
_exptl_absorpt_correction_T_max 0.635
_exptl_absorpt_correction_T_min 0.586
_exptl_absorpt_correction_type empirical
_exptl_crystal_colour colorless
_exptl_crystal_density_diffrn 1.312
_exptl_crystal_density_method 'not measured'
_exptl_crystal_description needle
_exptl_crystal_F_000 1400
_exptl_crystal_size_max 0.3
_exptl_crystal_size_mid 0.2
_exptl_crystal_size_min 0.2
_refine_diff_density_max 0.606
_refine_diff_density_min -0.732
_refine_diff_density_rms 0.115
_refine_ls_abs_structure_details 'Flack H D (1983), Acta Cryst. A39, 876-881'
_refine_ls_abs_structure_Flack 0.03(3)
_refine_ls_extinction_method none
_refine_ls_goodness_of_fit_ref 1.013
_refine_ls_hydrogen_treatment mixed
_refine_ls_matrix_type full
_refine_ls_number_parameters 295
_refine_ls_number_reflns 4215
_refine_ls_number_restraints 30
_refine_ls_restrained_S_all 1.013
_refine_ls_R_factor_all 0.0918
_refine_ls_R_factor_gt 0.0625
_refine_ls_shift/su_max 0.000
_refine_ls_shift/su_mean 0.000
_refine_ls_structure_factor_coef Fsqd
_refine_ls_weighting_details 'calc w=1/[\s^2^(Fo^2^)+(0.0472P)^2^+0.0000P] where P=(Fo^2^+2Fc^2^)/3'
_refine_ls_weighting_scheme calc
_refine_ls_wR_factor_gt 0.1164
_refine_ls_wR_factor_ref 0.1259
_reflns_number_gt 3067
_reflns_number_total 4215
_reflns_threshold_expression >2sigma(I)
_cod_data_source_file b302585c.txt
_cod_data_source_block md906t
_cod_original_cell_volume 3367(2)
_cod_original_sg_symbol_H-M P2(1)2(1)2(1)
_cod_database_code 7012923

loop_
_symmetry_equiv_pos_as_xyz
'x, y, z'
'-x+1/2, -y, z+1/2'
'-x, y+1/2, -z+1/2'
'x+1/2, -y+1/2, -z'

loop_
_atom_site_label
_atom_site_type_symbol
_atom_site_fract_x
_atom_site_fract_y
_atom_site_fract_z
_atom_site_U_iso_or_equiv
_atom_site_adp_type
_atom_site_occupancy
_atom_site_symmetry_multiplicity
_atom_site_calc_flag
_atom_site_refinement_flags
_atom_site_disorder_assembly
_atom_site_disorder_group
Zn1 Zn 0.10703(11) 0.40234(9) 0.20196(6) 0.0255(4) Uani 1 1 d . . .
O4 O 0.4140(6) 0.3395(5) 0.1484(3) 0.0253(19) Uani 1 1 d U . .
Zn2 Zn 0.38621(12) 0.43836(9) 0.21135(6) 0.0256(4) Uani 1 1 d . . .
O2 O 0.2403(7) 0.4926(5) 0.1618(3) 0.0196(17) Uani 1 1 d . . .
Zn3 Zn 0.27312(11) 0.38650(9) 0.09734(5) 0.0225(3) Uani 1 1 d . . .
O3 O 0.1407(6) 0.3038(5) 0.1389(3) 0.0245(19) Uani 1 1 d . . .
K1 K 0.2945(2) 0.17920(18) 0.19349(11) 0.0326(7) Uani 1 1 d . . .
O1 O 0.2550(7) 0.3536(5) 0.2497(3) 0.0200(18) Uani 1 1 d . . .
C13 C 0.1036(12) 0.1821(8) 0.0637(5) 0.036(3) Uani 1 1 d . . .
H13A H 0.1513 0.2222 0.0372 0.054 Uiso 1 1 calc R . .
H13B H 0.0379 0.1466 0.0438 0.054 Uiso 1 1 calc R . .
H13C H 0.1578 0.1335 0.0820 0.054 Uiso 1 1 calc R . .
C11 C 0.1070(11) 0.6068(9) 0.1104(5) 0.039(3) Uani 1 1 d . . .
H11A H 0.1218 0.5708 0.0754 0.059 Uiso 1 1 calc R . .
H11B H 0.0923 0.6778 0.1024 0.059 Uiso 1 1 calc R . .
H11C H 0.0348 0.5784 0.1292 0.059 Uiso 1 1 calc R . .
C7 C 0.3735(11) 0.3014(10) 0.3301(6) 0.044(4) Uani 1 1 d . . .
H7A H 0.4391 0.3485 0.3202 0.066 Uiso 1 1 calc R . .
H7B H 0.3903 0.2361 0.3131 0.066 Uiso 1 1 calc R . .
H7C H 0.3699 0.2942 0.3708 0.066 Uiso 1 1 calc R . .
C9 C 0.3377(11) 0.6370(8) 0.1192(6) 0.042(4) Uani 1 1 d . . .
H9A H 0.3508 0.6011 0.0840 0.063 Uiso 1 1 calc R . .
H9B H 0.4087 0.6267 0.1438 0.063 Uiso 1 1 calc R . .
H9C H 0.3281 0.7087 0.1116 0.063 Uiso 1 1 calc R . .
C8 C 0.2192(10) 0.5967(8) 0.1482(5) 0.029(3) Uani 1 1 d U . .
C12 C 0.0461(10) 0.2518(8) 0.1083(5) 0.031(3) Uani 1 1 d U . .
C10 C 0.1975(13) 0.6546(8) 0.2043(5) 0.046(4) Uani 1 1 d . . .
H10A H 0.1229 0.6292 0.2225 0.069 Uiso 1 1 calc R . .
H10B H 0.1877 0.7262 0.1965 0.069 Uiso 1 1 calc R . .
H10C H 0.2683 0.6447 0.2291 0.069 Uiso 1 1 calc R . .
C4 C 0.2493(11) 0.3414(9) 0.3086(5) 0.033(3) Uani 1 1 d . . .
C5 C 0.2248(12) 0.4445(9) 0.3364(5) 0.043(3) Uani 1 1 d . . .
H5A H 0.2929 0.4902 0.3279 0.065 Uiso 1 1 calc R . .
H5B H 0.2184 0.4358 0.3769 0.065 Uiso 1 1 calc R . .
H5C H 0.1477 0.4725 0.3220 0.065 Uiso 1 1 calc R . .
C3 C 0.2772(10) 0.4164(8) 0.0161(4) 0.035(3) Uani 1 1 d U . .
H3A H 0.2942 0.3547 -0.0047 0.052 Uiso 1 1 calc R . .
H3B H 0.3420 0.4656 0.0084 0.052 Uiso 1 1 calc R . .
H3C H 0.1974 0.4436 0.0044 0.052 Uiso 1 1 calc R . .
C1 C -0.0582(11) 0.4507(9) 0.2303(5) 0.041(3) Uani 1 1 d . . .
H1A H -0.1027 0.3946 0.2474 0.061 Uiso 1 1 calc R . .
H1B H -0.1064 0.4775 0.1991 0.061 Uiso 1 1 calc R . .
H1C H -0.0456 0.5034 0.2582 0.061 Uiso 1 1 calc R . .
C6 C 0.1410(12) 0.2720(9) 0.3248(6) 0.044(4) Uani 1 1 d . . .
H6A H 0.1541 0.2055 0.3085 0.066 Uiso 1 1 calc R . .
H6B H 0.0638 0.3001 0.3105 0.066 Uiso 1 1 calc R . .
H6C H 0.1365 0.2664 0.3655 0.066 Uiso 1 1 calc R . .
C2 C 0.5166(11) 0.5236(9) 0.2487(5) 0.039(4) Uani 1 1 d . . .
H2A H 0.5736 0.4804 0.2693 0.059 Uiso 1 1 calc R . .
H2B H 0.4772 0.5705 0.2745 0.059 Uiso 1 1 calc R . .
H2C H 0.5621 0.5611 0.2202 0.059 Uiso 1 1 calc R . .
C14 C -0.0397(11) 0.3258(9) 0.0791(6) 0.042(4) Uani 1 1 d . . .
H14A H -0.0772 0.3702 0.1069 0.062 Uiso 1 1 calc R . .
H14B H -0.1044 0.2890 0.0594 0.062 Uiso 1 1 calc R . .
H14C H 0.0076 0.3658 0.0523 0.062 Uiso 1 1 calc R . .
C15 C -0.0308(12) 0.1893(9) 0.1513(5) 0.046(4) Uani 1 1 d . . .
H15A H -0.0672 0.2344 0.1791 0.069 Uiso 1 1 calc R . .
H15B H 0.0231 0.1410 0.1701 0.069 Uiso 1 1 calc R . .
H15C H -0.0965 0.1534 0.1317 0.069 Uiso 1 1 calc R . .
C17 C 0.6185(11) 0.2859(9) 0.1756(6) 0.047(4) Uani 1 1 d . . .
H17A H 0.6269 0.3422 0.2016 0.070 Uiso 1 1 calc R . .
H17B H 0.6999 0.2668 0.1616 0.070 Uiso 1 1 calc R . .
H17C H 0.5812 0.2288 0.1951 0.070 Uiso 1 1 calc R . .
C18 C 0.5895(10) 0.4080(8) 0.0969(5) 0.040(3) Uani 1 1 d U . .
H18A H 0.5995 0.4631 0.1236 0.060 Uiso 1 1 calc R . .
H18B H 0.5331 0.4286 0.0671 0.060 Uiso 1 1 calc R . .
H18C H 0.6698 0.3909 0.0808 0.060 Uiso 1 1 calc R . .
C19 C 0.5229(12) 0.2284(10) 0.0840(6) 0.052(4) Uani 1 1 d . . .
H19A H 0.4713 0.2501 0.0527 0.077 Uiso 1 1 calc R . .
H19B H 0.4843 0.1709 0.1025 0.077 Uiso 1 1 calc R . .
H19C H 0.6044 0.2090 0.0701 0.077 Uiso 1 1 calc R . .
C16 C 0.5368(10) 0.3166(8) 0.1269(6) 0.034(3) Uani 1 1 d . . .
C20 C 0.8308(13) 0.3907(7) 0.4653(7) 0.072(6) Uani 1 1 d G . .
C21 C 0.8364(10) 0.4020(7) 0.4070(7) 0.079(6) Uani 1 1 d G . .
H21A H 0.9110 0.3888 0.3878 0.095 Uiso 1 1 calc R . .
C22 C 0.7315(15) 0.4327(7) 0.3773(4) 0.073(5) Uani 1 1 d G . .
H22A H 0.7353 0.4404 0.3379 0.087 Uiso 1 1 calc R . .
C23 C 0.6210(11) 0.4522(7) 0.4058(7) 0.077(5) Uani 1 1 d G . .
H23A H 0.5501 0.4730 0.3857 0.092 Uiso 1 1 calc R . .
C24 C 0.6154(13) 0.4409(8) 0.4641(7) 0.102(7) Uani 1 1 d G . .
H24A H 0.5408 0.4541 0.4833 0.122 Uiso 1 1 calc R . .
C25 C 0.7203(19) 0.4101(8) 0.4938(4) 0.102(7) Uani 1 1 d G . .
H25A H 0.7165 0.4025 0.5332 0.123 Uiso 1 1 calc R . .
C26 C 0.946(2) 0.3553(13) 0.4922(10) 0.148(11) Uani 1 1 d . . .
H26A H 0.9333 0.3497 0.5326 0.223 Uiso 1 1 calc R . .
H26B H 1.0125 0.4031 0.4848 0.223 Uiso 1 1 calc R . .
H26C H 0.9685 0.2895 0.4771 0.223 Uiso 1 1 calc R . .

loop_
_atom_site_aniso_label
_atom_site_aniso_U_11
_atom_site_aniso_U_22
_atom_site_aniso_U_33
_atom_site_aniso_U_23
_atom_site_aniso_U_13
_atom_site_aniso_U_12
Zn1 0.0190(6) 0.0228(7) 0.0347(9) -0.0017(6) 0.0013(7) 0.0000(6)
O4 0.007(4) 0.026(4) 0.043(5) -0.009(3) -0.004(4) 0.002(3)
Zn2 0.0219(7) 0.0204(7) 0.0345(9) -0.0028(6) -0.0035(8) -0.0026(6)
O2 0.010(4) 0.013(4) 0.035(5) -0.002(3) 0.002(4) -0.001(3)
Zn3 0.0161(6) 0.0179(7) 0.0335(8) -0.0015(7) -0.0003(7) -0.0002(6)
O3 0.014(4) 0.030(4) 0.029(5) -0.007(4) -0.002(4) 0.002(3)
K1 0.0325(15) 0.0199(14) 0.0455(19) 0.0022(13) -0.0064(14) 0.0041(12)
O1 0.021(4) 0.025(4) 0.014(4) 0.002(3) -0.013(4) -0.001(3)
C13 0.044(8) 0.031(7) 0.033(8) -0.006(6) -0.015(7) -0.002(7)
C11 0.034(7) 0.030(6) 0.054(9) 0.006(6) -0.005(7) 0.001(7)
C7 0.037(8) 0.056(9) 0.038(9) 0.015(7) -0.009(7) 0.008(7)
C9 0.042(8) 0.025(7) 0.059(10) 0.002(6) -0.005(7) 0.000(6)
C8 0.028(6) 0.017(6) 0.042(6) 0.004(5) 0.004(5) 0.010(5)
C12 0.033(6) 0.028(6) 0.030(7) -0.003(5) -0.019(5) -0.002(5)
C10 0.096(11) 0.022(7) 0.021(7) -0.002(6) -0.011(8) 0.010(7)
C4 0.027(7) 0.035(7) 0.035(9) -0.006(6) -0.002(7) 0.002(6)
C5 0.042(8) 0.042(8) 0.045(8) 0.002(7) 0.001(7) 0.020(7)
C3 0.014(5) 0.029(6) 0.060(7) -0.017(5) -0.007(5) 0.007(5)
C1 0.035(7) 0.038(7) 0.049(9) -0.010(7) 0.010(7) 0.012(6)
C6 0.049(9) 0.045(8) 0.039(9) 0.009(7) 0.013(7) -0.002(7)
C2 0.031(8) 0.045(8) 0.042(9) -0.003(7) -0.012(7) 0.000(6)
C14 0.026(7) 0.034(8) 0.065(11) -0.010(7) -0.022(7) 0.010(6)
C15 0.037(8) 0.037(8) 0.063(11) 0.018(7) -0.005(8) -0.012(6)
C17 0.021(7) 0.037(8) 0.082(11) 0.006(7) 0.019(8) -0.001(6)
C18 0.030(6) 0.041(6) 0.048(7) 0.007(6) 0.017(6) 0.015(5)
C19 0.045(9) 0.058(9) 0.052(10) -0.027(8) 0.007(7) 0.014(7)
C16 0.021(7) 0.023(7) 0.059(10) -0.010(7) -0.015(7) -0.001(6)
C20 0.077(12) 0.024(8) 0.116(17) 0.005(11) -0.063(12) -0.004(9)
C21 0.072(12) 0.023(8) 0.142(19) -0.012(11) -0.032(13) 0.005(8)
C22 0.104(14) 0.022(8) 0.093(12) -0.018(8) 0.013(14) -0.024(10)
C23 0.083(13) 0.027(8) 0.120(16) -0.025(10) -0.054(14) 0.012(9)
C24 0.14(2) 0.057(11) 0.105(17) -0.029(12) 0.026(17) -0.007(14)
C25 0.133(19) 0.074(14) 0.100(15) 0.006(11) -0.042(17) 0.035(13)
C26 0.17(2) 0.062(13) 0.21(3) -0.025(15) -0.12(2) 0.046(14)

loop_
_atom_type_symbol
_atom_type_description
_atom_type_scat_dispersion_real
_atom_type_scat_dispersion_imag
_atom_type_scat_source
C C 0.0033 0.0016 'International Tables Vol C Tables 4.2.6.8 and 6.1.1.4'
H H 0.0000 0.0000 'International Tables Vol C Tables 4.2.6.8 and 6.1.1.4'
O O 0.0106 0.0060 'International Tables Vol C Tables 4.2.6.8 and 6.1.1.4'
Zn Zn 0.2839 1.4301 'International Tables Vol C Tables 4.2.6.8 and 6.1.1.4'
K K 0.2009 0.2494 'International Tables Vol C Tables 4.2.6.8 and 6.1.1.4'

loop_
_geom_angle_atom_site_label_1
_geom_angle_atom_site_label_2
_geom_angle_atom_site_label_3
_geom_angle
_geom_angle_site_symmetry_1
_geom_angle_site_symmetry_3
_geom_angle_publ_flag
C1 Zn1 O3 127.9(4) . . ?
C1 Zn1 O1 126.9(4) . . ?
O3 Zn1 O1 93.8(3) . . ?
C1 Zn1 O2 125.3(4) . . ?
O3 Zn1 O2 84.7(3) . . ?
O1 Zn1 O2 84.2(3) . . ?
C1 Zn1 Zn2 143.0(4) . . ?
O3 Zn1 Zn2 88.7(2) . . ?
O1 Zn1 Zn2 41.12(19) . . ?
O2 Zn1 Zn2 43.1(2) . . ?
C1 Zn1 Zn3 144.1(4) . . ?
O3 Zn1 Zn3 41.5(2) . . ?
O1 Zn1 Zn3 88.5(2) . . ?
O2 Zn1 Zn3 43.27(18) . . ?
Zn2 Zn1 Zn3 59.72(5) . . ?
C1 Zn1 K1 141.4(4) . . ?
O3 Zn1 K1 47.5(2) . . ?
O1 Zn1 K1 48.47(18) . . ?
O2 Zn1 K1 93.4(2) . . ?
Zn2 Zn1 K1 65.05(6) . . ?
Zn3 Zn1 K1 64.53(5) . . ?
C16 O4 Zn2 122.3(6) . . ?
C16 O4 Zn3 122.2(7) . . ?
Zn2 O4 Zn3 97.7(3) . . ?
C16 O4 K1 114.2(6) . . ?
Zn2 O4 K1 98.4(3) . . ?
Zn3 O4 K1 96.9(2) . . ?
C2 Zn2 O4 126.2(4) . . ?
C2 Zn2 O1 127.0(4) . . ?
O4 Zn2 O1 94.5(3) . . ?
C2 Zn2 O2 125.5(4) . . ?
O4 Zn2 O2 85.2(3) . . ?
O1 Zn2 O2 85.3(3) . . ?
C2 Zn2 Zn3 143.0(4) . . ?
O4 Zn2 Zn3 41.6(2) . . ?
O1 Zn2 Zn3 89.77(18) . . ?
O2 Zn2 Zn3 43.68(18) . . ?
C2 Zn2 Zn1 144.0(4) . . ?
O4 Zn2 Zn1 89.46(19) . . ?
O1 Zn2 Zn1 42.06(19) . . ?
O2 Zn2 Zn1 43.29(19) . . ?
Zn3 Zn2 Zn1 60.41(4) . . ?
C2 Zn2 K1 141.3(4) . . ?
O4 Zn2 K1 48.1(2) . . ?
O1 Zn2 K1 48.04(19) . . ?
O2 Zn2 K1 93.15(19) . . ?
Zn3 Zn2 K1 64.56(5) . . ?
Zn1 Zn2 K1 64.63(5) . . ?
C8 O2 Zn2 125.2(6) . . ?
C8 O2 Zn1 122.8(6) . . ?
Zn2 O2 Zn1 93.6(3) . . ?
C8 O2 Zn3 120.2(6) . . ?
Zn2 O2 Zn3 93.1(3) . . ?
Zn1 O2 Zn3 93.7(3) . . ?
C3 Zn3 O4 128.8(4) . . ?
C3 Zn3 O3 126.5(4) . . ?
O4 Zn3 O3 93.9(3) . . ?
C3 Zn3 O2 125.6(4) . . ?
O4 Zn3 O2 84.0(3) . . ?
O3 Zn3 O2 83.6(3) . . ?
C3 Zn3 Zn2 144.7(3) . . ?
O4 Zn3 Zn2 40.79(19) . . ?
O3 Zn3 Zn2 88.3(2) . . ?
O2 Zn3 Zn2 43.2(2) . . ?
C3 Zn3 Zn1 142.4(3) . . ?
O4 Zn3 Zn1 88.4(2) . . ?
O3 Zn3 Zn1 40.7(2) . . ?
O2 Zn3 Zn1 42.99(19) . . ?
Zn2 Zn3 Zn1 59.87(5) . . ?
C3 Zn3 K1 141.0(3) . . ?
O4 Zn3 K1 48.6(2) . . ?
O3 Zn3 K1 47.8(2) . . ?
O2 Zn3 K1 93.35(19) . . ?
Zn2 Zn3 K1 65.16(6) . . ?
Zn1 Zn3 K1 64.72(6) . . ?
C12 O3 Zn1 124.1(6) . . ?
C12 O3 Zn3 120.5(7) . . ?
Zn1 O3 Zn3 97.9(3) . . ?
C12 O3 K1 113.0(6) . . ?
Zn1 O3 K1 98.7(3) . . ?
Zn3 O3 K1 97.6(3) . . ?
O3 K1 O1 67.3(2) . . ?
O3 K1 O4 67.6(2) . . ?
O1 K1 O4 66.4(2) . . ?
O3 K1 C2 176.3(3) . 3_645 ?
O1 K1 C2 115.9(3) . 3_645 ?
O4 K1 C2 111.8(3) . 3_645 ?
O3 K1 C12 22.1(2) . . ?
O1 K1 C12 86.0(2) . . ?
O4 K1 C12 85.3(2) . . ?
C2 K1 C12 155.9(3) 3_645 . ?
O3 K1 C4 85.1(3) . . ?
O1 K1 C4 21.6(2) . . ?
O4 K1 C4 83.9(2) . . ?
C2 K1 C4 98.5(3) 3_645 . ?
C12 K1 C4 100.2(3) . . ?
O3 K1 Zn3 34.62(15) . . ?
O1 K1 Zn3 69.49(14) . . ?
O4 K1 Zn3 34.47(15) . . ?
C2 K1 Zn3 143.9(3) 3_645 . ?
C12 K1 Zn3 50.88(19) . . ?
C4 K1 Zn3 91.1(2) . . ?
O3 K1 Zn1 33.84(15) . . ?
O1 K1 Zn1 34.80(15) . . ?
O4 K1 Zn1 69.09(15) . . ?
C2 K1 Zn1 149.7(3) 3_645 . ?
C12 K1 Zn1 51.21(19) . . ?
C4 K1 Zn1 51.23(19) . . ?
Zn3 K1 Zn1 50.75(5) . . ?
O3 K1 Zn2 68.80(16) . . ?
O1 K1 Zn2 33.81(15) . . ?
O4 K1 Zn2 33.56(15) . . ?
C2 K1 Zn2 112.9(2) 3_645 . ?
C12 K1 Zn2 90.92(19) . . ?
C4 K1 Zn2 50.37(19) . . ?
Zn3 K1 Zn2 50.28(5) . . ?
Zn1 K1 Zn2 50.32(5) . . ?
C4 O1 Zn2 122.8(6) . . ?
C4 O1 Zn1 123.3(7) . . ?
Zn2 O1 Zn1 96.8(3) . . ?
C4 O1 K1 113.5(6) . . ?
Zn2 O1 K1 98.1(3) . . ?
Zn1 O1 K1 96.7(2) . . ?
O2 C8 C11 110.2(9) . . ?
O2 C8 C9 107.6(8) . . ?
C11 C8 C9 111.4(9) . . ?
O2 C8 C10 107.8(8) . . ?
C11 C8 C10 110.1(9) . . ?
C9 C8 C10 109.6(10) . . ?
O3 C12 C14 110.9(9) . . ?
O3 C12 C13 110.7(9) . . ?
C14 C12 C13 108.6(10) . . ?
O3 C12 C15 107.6(9) . . ?
C14 C12 C15 108.7(10) . . ?
C13 C12 C15 110.4(10) . . ?
O3 C12 K1 44.8(4) . . ?
C14 C12 K1 155.7(7) . . ?
C13 C12 K1 85.7(6) . . ?
C15 C12 K1 83.1(6) . . ?
O1 C4 C7 109.5(10) . . ?
O1 C4 C6 110.5(9) . . ?
C7 C4 C6 111.9(10) . . ?
O1 C4 C5 109.4(9) . . ?
C7 C4 C5 108.3(10) . . ?
C6 C4 C5 107.0(10) . . ?
O1 C4 K1 44.9(4) . . ?
C7 C4 K1 85.8(7) . . ?
C6 C4 K1 86.2(7) . . ?
C5 C4 K1 154.3(7) . . ?
Zn2 C2 K1 174.0(6) . 3_655 ?
O4 C16 C17 108.6(11) . . ?
O4 C16 C18 109.9(9) . . ?
C17 C16 C18 111.0(9) . . ?
O4 C16 C19 107.4(9) . . ?
C17 C16 C19 110.8(10) . . ?
C18 C16 C19 109.1(11) . . ?
C21 C20 C25 120.0 . . ?
C21 C20 C26 115.4(17) . . ?
C25 C20 C26 124.6(17) . . ?
C20 C21 C22 120.0 . . ?
C21 C22 C23 120.0 . . ?
C24 C23 C22 120.0 . . ?
C25 C24 C23 120.0 . . ?
C24 C25 C20 120.0 . . ?

loop_
_geom_bond_atom_site_label_1
_geom_bond_atom_site_label_2
_geom_bond_distance
_geom_bond_site_symmetry_2
_geom_bond_publ_flag
Zn1 C1 2.004(11) . ?
Zn1 O3 2.015(7) . ?
Zn1 O1 2.055(7) . ?
Zn1 O2 2.093(7) . ?
Zn1 Zn2 3.046(2) . ?
Zn1 Zn3 3.063(2) . ?
Zn1 K1 3.577(3) . ?
O4 C16 1.447(13) . ?
O4 Zn2 2.005(7) . ?
O4 Zn3 2.036(7) . ?
O4 K1 2.698(7) . ?
Zn2 C2 2.003(11) . ?
Zn2 O1 2.017(7) . ?
Zn2 O2 2.087(7) . ?
Zn2 Zn3 3.042(2) . ?
Zn2 K1 3.589(3) . ?
O2 C8 1.430(12) . ?
O2 Zn3 2.104(7) . ?
Zn3 C3 1.967(11) . ?
Zn3 O3 2.047(7) . ?
Zn3 K1 3.571(3) . ?
O3 C12 1.425(12) . ?
O3 K1 2.667(7) . ?
K1 O1 2.696(7) . ?
K1 C2 3.199(12) 3_645 ?
K1 C12 3.482(11) . ?
K1 C4 3.503(11) . ?
O1 C4 1.406(12) . ?
C13 C12 1.532(16) . ?
C11 C8 1.508(15) . ?
C7 C4 1.523(16) . ?
C9 C8 1.542(15) . ?
C8 C10 1.552(15) . ?
C12 C14 1.512(15) . ?
C12 C15 1.551(16) . ?
C4 C6 1.531(16) . ?
C4 C5 1.535(15) . ?
C2 K1 3.199(12) 3_655 ?
C17 C16 1.505(16) . ?
C18 C16 1.512(15) . ?
C19 C16 1.555(16) . ?
C20 C21 1.3900 . ?
C20 C25 1.3900 . ?
C20 C26 1.47(2) . ?
C21 C22 1.3900 . ?
C22 C23 1.3900 . ?
C23 C24 1.3900 . ?
C24 C25 1.3900 . ?
